data_7211351
loop_
_publ_author_name
'Wang, Yu-Fang'
Zhuo-Li,
'Sun, Yan-Chun'
'Zhao, Jian-She'
'Wang, Li-Ya'

_publ_section_title
;
 Structural modulation and properties of four cadmium(ii) coordination
 architectures based on
 3-(pyridin-4-yl)-5-(pyrazin-2-yl)-1H-1,2,4-triazole and aromatic
 polycarboxylate ligands
;
_journal_issue 46
_journal_name_full CrystEngComm
_journal_page_first 9980
_journal_paper_doi 10.1039/c3ce41356j
_journal_volume 15
_journal_year 2013
_chemical_formula_sum 'C38 H26 Cd3 N12 O10'
_chemical_formula_weight 1147.91
_chemical_name_systematic
; 
 ? 
;
_space_group_IT_number 14
_symmetry_cell_setting monoclinic
_symmetry_space_group_name_Hall '-P 2ybc'
_symmetry_space_group_name_H-M 'P 1 21/c 1'
_atom_sites_solution_hydrogens geom
_atom_sites_solution_primary direct
_atom_sites_solution_secondary difmap
_audit_creation_method SHELXL-97
_cell_angle_alpha 90.00
_cell_angle_beta 121.574(14)
_cell_angle_gamma 90.00
_cell_formula_units_Z 4
_cell_length_a 8.817(3)
_cell_length_b 35.043(11)
_cell_length_c 14.690(4)
_cell_measurement_reflns_used 7535
_cell_measurement_temperature 293(2)
_cell_measurement_theta_max 28.20
_cell_measurement_theta_min 2.38
_cell_volume 3867(2)
_computing_structure_refinement 'SHELXL-97 (Sheldrick, 1997)'
_computing_structure_solution 'SHELXS-97 (Sheldrick, 1990)'
_diffrn_ambient_temperature 293(2)
_diffrn_measured_fraction_theta_full 0.999
_diffrn_measured_fraction_theta_max 0.999
_diffrn_measurement_device_type 'CCD area detector'
_diffrn_measurement_method 'phi and omega scans'
_diffrn_radiation_monochromator graphite
_diffrn_radiation_source 'fine-focus sealed tube'
_diffrn_radiation_type MoK\a
_diffrn_radiation_wavelength 0.71073
_diffrn_reflns_av_R_equivalents 0.0337
_diffrn_reflns_av_sigmaI/netI 0.0294
_diffrn_reflns_limit_h_max 10
_diffrn_reflns_limit_h_min -10
_diffrn_reflns_limit_k_max 42
_diffrn_reflns_limit_k_min -42
_diffrn_reflns_limit_l_max 17
_diffrn_reflns_limit_l_min -17
_diffrn_reflns_number 28748
_diffrn_reflns_theta_full 25.50
_diffrn_reflns_theta_max 25.50
_diffrn_reflns_theta_min 2.32
_exptl_absorpt_coefficient_mu 1.712
_exptl_absorpt_correction_T_max 0.7150
_exptl_absorpt_correction_T_min 0.6840
_exptl_absorpt_correction_type multi-scan
_exptl_absorpt_process_details sadabs
_exptl_crystal_density_diffrn 1.972
_exptl_crystal_density_method 'not measured'
_exptl_crystal_F_000 2248
_exptl_crystal_size_max 0.24
_exptl_crystal_size_mid 0.22
_exptl_crystal_size_min 0.21
_refine_diff_density_max 0.388
_refine_diff_density_min -0.563
_refine_diff_density_rms 0.078
_refine_ls_extinction_method none
_refine_ls_goodness_of_fit_ref 0.982
_refine_ls_hydrogen_treatment constr
_refine_ls_matrix_type full
_refine_ls_number_parameters 579
_refine_ls_number_reflns 7199
_refine_ls_number_restraints 0
_refine_ls_restrained_S_all 0.982
_refine_ls_R_factor_all 0.0408
_refine_ls_R_factor_gt 0.0284
_refine_ls_shift/su_max 0.007
_refine_ls_shift/su_mean 0.000
_refine_ls_structure_factor_coef Fsqd
_refine_ls_weighting_details 'calc w=1/[\s^2^(Fo^2^)+(0.0273P)^2^+4.8406P] where P=(Fo^2^+2Fc^2^)/3'
_refine_ls_weighting_scheme calc
_refine_ls_wR_factor_gt 0.0607
_refine_ls_wR_factor_ref 0.0662
_reflns_number_gt 5798
_reflns_number_total 7199
_reflns_threshold_expression >2sigma(I)
_cod_data_source_file c3ce41356j.txt
_cod_data_source_block a
_cod_depositor_comments
;
The following automatic conversions were performed:

'_symmetry_cell_setting' value 'Monoclinic' changed to 'monoclinic'
according to /home/saulius/struct/CIF-dictionaries/cif_core.dic
dictionary named 'cif_core.dic' version 2.4.2 from 2011-04-26.

Automatic conversion script
Id: cif_fix_values 1891 2012-01-12 08:04:46Z andrius 
;
_cod_original_sg_symbol_H-M 'P2(1)/c  '
_cod_database_code 7211351

loop_
_symmetry_equiv_pos_as_xyz
'x, y, z'
'-x, y+1/2, -z+1/2'
'-x, -y, -z'
'x, -y-1/2, z-1/2'

loop_
_atom_site_label
_atom_site_type_symbol
_atom_site_fract_x
_atom_site_fract_y
_atom_site_fract_z
_atom_site_U_iso_or_equiv
_atom_site_adp_type
_atom_site_occupancy
_atom_site_symmetry_multiplicity
_atom_site_calc_flag
_atom_site_refinement_flags
Cd1 Cd 1.14074(3) 0.651643(7) 0.45750(2) 0.02680(7) Uani 1 1 d .
Cd2 Cd 1.21297(3) 0.650815(7) 0.20342(2) 0.02962(8) Uani 1 1 d .
Cd3 Cd 1.45039(3) 0.501116(7) 1.121133(19) 0.02401(7) Uani 1 1 d .
O1 O 1.2708(4) 0.55002(8) 1.0217(2) 0.0418(7) Uani 1 1 d .
O2 O 1.3625(4) 0.53004(8) 0.9173(2) 0.0477(7) Uani 1 1 d .
O3 O 0.9823(4) 0.65664(9) 0.5484(2) 0.0626(10) Uani 1 1 d .
O4 O 1.2043(4) 0.61685(8) 0.6021(2) 0.0489(8) Uani 1 1 d .
O5 O 1.4252(3) 0.60646(7) 0.30540(19) 0.0346(6) Uani 1 1 d .
O6 O 1.2937(3) 0.62390(7) 0.3900(2) 0.0394(6) Uani 1 1 d .
O7 O 1.4428(4) 0.53520(8) 0.7167(2) 0.0464(7) Uani 1 1 d .
O8 O 1.6878(4) 0.50210(8) 0.7825(2) 0.0462(7) Uani 1 1 d .
O9 O 0.0006(19) 0.7844(4) 0.2041(12) 0.078(4) Uani 0.25 1 d P
H9A H 0.0704 0.7959 0.1897 0.094 Uiso 0.25 1 d PR
H9B H -0.0707 0.7675 0.1616 0.094 Uiso 0.25 1 d PR
O10 O 0.042(2) 0.8092(5) 0.3962(12) 0.092(5) Uani 0.25 1 d P
H10A H 0.0346 0.8330 0.3830 0.137 Uiso 0.25 1 d PR
H10B H 0.0017 0.7967 0.3384 0.137 Uiso 0.25 1 d PR
O11 O 1.2868(3) 0.64144(8) 0.0753(2) 0.0448(7) Uani 1 1 d .
H5W H 1.2665 0.6176 0.0680 0.067 Uiso 1 1 d R
H6W H 1.3882 0.6498 0.0908 0.067 Uiso 1 1 d R
N1 N 0.7552(4) 0.54560(8) -0.0080(2) 0.0282(7) Uani 1 1 d .
N2 N 1.0068(4) 0.59950(8) 0.1205(2) 0.0258(6) Uani 1 1 d .
N3 N 0.9470(4) 0.67548(8) 0.0838(2) 0.0306(7) Uani 1 1 d .
N4 N 0.8854(4) 0.71103(8) 0.0460(2) 0.0346(7) Uani 1 1 d .
N5 N 0.6701(4) 0.66808(8) -0.0573(2) 0.0308(7) Uani 1 1 d .
N6 N 0.3827(4) 0.79840(8) -0.2104(2) 0.0341(7) Uani 1 1 d .
N7 N 0.6824(4) 0.54533(8) 0.2183(2) 0.0296(7) Uani 1 1 d .
N8 N 0.9431(4) 0.59682(8) 0.3511(2) 0.0295(7) Uani 1 1 d .
N9 N 0.9087(4) 0.67376(8) 0.3055(2) 0.0293(7) Uani 1 1 d .
N10 N 0.8508(4) 0.70989(8) 0.2706(2) 0.0322(7) Uani 1 1 d .
N11 N 0.6287(4) 0.66824(8) 0.1703(2) 0.0301(7) Uani 1 1 d .
N12 N 0.3353(4) 0.79919(9) 0.0313(2) 0.0363(7) Uani 1 1 d .
C1 C 0.9174(5) 0.53530(10) 0.0719(3) 0.0314(8) Uani 1 1 d .
H1 H 0.9467 0.5095 0.0840 0.038 Uiso 1 1 calc R
C2 C 1.0416(4) 0.56214(10) 0.1364(3) 0.0295(8) Uani 1 1 d .
H2 H 1.1522 0.5541 0.1923 0.035 Uiso 1 1 calc R
C3 C 0.7197(4) 0.58270(10) -0.0247(3) 0.0268(8) Uani 1 1 d .
H3 H 0.6084 0.5905 -0.0803 0.032 Uiso 1 1 calc R
C4 C 0.8445(4) 0.60998(10) 0.0386(3) 0.0242(7) Uani 1 1 d .
C5 C 0.8172(4) 0.65124(9) 0.0205(3) 0.0259(7) Uani 1 1 d .
C6 C 0.7193(5) 0.70514(10) -0.0377(3) 0.0306(8) Uani 1 1 d .
C7 C 0.6038(5) 0.73694(10) -0.0986(3) 0.0306(8) Uani 1 1 d .
C8 C 0.6660(5) 0.77445(10) -0.0753(3) 0.0340(9) Uani 1 1 d .
H8 H 0.7831 0.7794 -0.0217 0.041 Uiso 1 1 calc R
C9 C 0.5535(5) 0.80389(11) -0.1317(3) 0.0351(9) Uani 1 1 d .
H9 H 0.5967 0.8287 -0.1150 0.042 Uiso 1 1 calc R
C10 C 0.3235(5) 0.76245(11) -0.2339(3) 0.0385(9) Uani 1 1 d .
H10 H 0.2066 0.7583 -0.2890 0.046 Uiso 1 1 calc R
C11 C 0.4275(5) 0.73130(11) -0.1803(3) 0.0369(9) Uani 1 1 d .
H11 H 0.3807 0.7068 -0.1985 0.044 Uiso 1 1 calc R
C12 C 0.8353(5) 0.53351(10) 0.3032(3) 0.0330(9) Uani 1 1 d .
H12 H 0.8554 0.5075 0.3176 0.040 Uiso 1 1 calc R
C13 C 0.9640(5) 0.55946(10) 0.3697(3) 0.0349(9) Uani 1 1 d .
H13 H 1.0683 0.5506 0.4292 0.042 Uiso 1 1 calc R
C14 C 0.6608(5) 0.58271(10) 0.1982(3) 0.0307(8) Uani 1 1 d .
H14 H 0.5561 0.5915 0.1387 0.037 Uiso 1 1 calc R
C15 C 0.7914(4) 0.60884(10) 0.2641(3) 0.0260(8) Uani 1 1 d .
C16 C 0.7747(4) 0.65015(10) 0.2450(3) 0.0279(8) Uani 1 1 d .
C17 C 0.6829(5) 0.70515(10) 0.1891(3) 0.0288(8) Uani 1 1 d .
C18 C 0.5657(5) 0.73766(10) 0.1326(3) 0.0309(8) Uani 1 1 d .
C19 C 0.6186(5) 0.77471(11) 0.1662(3) 0.0423(10) Uani 1 1 d .
H19 H 0.7325 0.7797 0.2238 0.051 Uiso 1 1 calc R
C20 C 0.5016(5) 0.80416(12) 0.1140(3) 0.0438(10) Uani 1 1 d .
H20 H 0.5401 0.8289 0.1374 0.053 Uiso 1 1 calc R
C21 C 0.2859(5) 0.76334(12) -0.0018(3) 0.0476(11) Uani 1 1 d .
H21 H 0.1718 0.7591 -0.0600 0.057 Uiso 1 1 calc R
C22 C 0.3948(6) 0.73230(12) 0.0456(3) 0.0487(11) Uani 1 1 d .
H22 H 0.3541 0.7079 0.0195 0.058 Uiso 1 1 calc R
C23 C 1.4067(4) 0.60380(9) 0.3846(3) 0.0243(7) Uani 1 1 d .
C24 C 1.5209(4) 0.57584(10) 0.4703(3) 0.0272(8) Uani 1 1 d .
C25 C 1.6645(6) 0.56048(13) 0.4680(3) 0.0491(12) Uani 1 1 d .
H25 H 1.6855 0.5680 0.4148 0.059 Uiso 1 1 calc R
C26 C 1.7747(6) 0.53455(15) 0.5430(4) 0.0673(16) Uani 1 1 d .
H26 H 1.8706 0.5245 0.5410 0.081 Uiso 1 1 calc R
C27 C 1.7442(6) 0.52318(13) 0.6218(4) 0.0535(13) Uani 1 1 d .
H27 H 1.8193 0.5054 0.6724 0.064 Uiso 1 1 calc R
C28 C 1.6035(5) 0.53793(10) 0.6266(3) 0.0317(8) Uani 1 1 d .
C29 C 1.4922(4) 0.56481(10) 0.5511(3) 0.0272(8) Uani 1 1 d .
H29 H 1.3987 0.5754 0.5546 0.033 Uiso 1 1 calc R
C30 C 1.5740(5) 0.52439(10) 0.7132(3) 0.0300(8) Uani 1 1 d .
C31 C 1.2679(4) 0.55099(9) 0.9349(3) 0.0252(7) Uani 1 1 d .
C32 C 1.1417(5) 0.57829(10) 0.8510(3) 0.0299(8) Uani 1 1 d .
C33 C 0.9989(5) 0.59240(13) 0.8558(3) 0.0466(11) Uani 1 1 d .
H33 H 0.9820 0.5844 0.9103 0.056 Uiso 1 1 calc R
C34 C 0.8826(6) 0.61793(16) 0.7812(4) 0.0698(17) Uani 1 1 d .
H34 H 0.7855 0.6267 0.7839 0.084 Uiso 1 1 calc R
C35 C 0.9098(6) 0.63057(15) 0.7022(4) 0.0624(14) Uani 1 1 d .
H35 H 0.8318 0.6482 0.6523 0.075 Uiso 1 1 calc R
C36 C 1.0523(5) 0.61723(12) 0.6964(3) 0.0387(10) Uani 1 1 d .
C37 C 1.1672(5) 0.59029(10) 0.7702(3) 0.0306(8) Uani 1 1 d .
H37 H 1.2605 0.5804 0.7652 0.037 Uiso 1 1 calc R
C38 C 1.0813(5) 0.63110(11) 0.6104(3) 0.0376(9) Uani 1 1 d .

loop_
_atom_site_aniso_label
_atom_site_aniso_U_11
_atom_site_aniso_U_22
_atom_site_aniso_U_33
_atom_site_aniso_U_23
_atom_site_aniso_U_13
_atom_site_aniso_U_12
Cd1 0.02602(14) 0.02575(14) 0.02420(14) 0.00185(11) 0.01007(11) -0.00080(11)
Cd2 0.02549(14) 0.02023(14) 0.02802(15) 0.00151(11) 0.00353(11) -0.00187(10)
Cd3 0.02632(13) 0.01960(13) 0.02258(13) 0.00171(10) 0.01034(11) -0.00014(10)
O1 0.0522(17) 0.0421(16) 0.0294(15) 0.0140(12) 0.0202(13) 0.0163(13)
O2 0.0502(17) 0.0439(17) 0.0609(19) 0.0199(15) 0.0374(16) 0.0245(14)
O3 0.080(2) 0.070(2) 0.060(2) 0.0436(17) 0.0525(19) 0.0462(18)
O4 0.0569(18) 0.0563(19) 0.0457(17) 0.0256(14) 0.0353(16) 0.0267(15)
O5 0.0383(14) 0.0358(15) 0.0267(14) 0.0107(11) 0.0150(12) 0.0118(12)
O6 0.0370(15) 0.0399(16) 0.0441(16) 0.0159(13) 0.0233(13) 0.0181(13)
O7 0.0526(18) 0.0535(18) 0.0475(17) 0.0245(14) 0.0362(15) 0.0215(14)
O8 0.0560(18) 0.0507(18) 0.0415(16) 0.0264(14) 0.0322(15) 0.0256(15)
O9 0.088(11) 0.048(8) 0.097(12) -0.013(8) 0.047(10) -0.014(7)
O10 0.096(12) 0.083(11) 0.064(10) -0.010(8) 0.020(9) 0.013(9)
O11 0.0352(15) 0.0504(18) 0.0429(17) -0.0086(14) 0.0164(13) -0.0089(13)
N1 0.0282(16) 0.0241(16) 0.0286(16) -0.0005(13) 0.0124(14) -0.0001(13)
N2 0.0250(14) 0.0201(15) 0.0260(15) 0.0020(12) 0.0090(13) 0.0015(12)
N3 0.0269(15) 0.0194(15) 0.0320(17) 0.0013(13) 0.0061(13) 0.0028(12)
N4 0.0338(17) 0.0220(16) 0.0355(18) 0.0063(13) 0.0095(15) 0.0041(13)
N5 0.0298(16) 0.0262(16) 0.0252(16) 0.0030(13) 0.0067(13) 0.0057(13)
N6 0.0396(18) 0.0254(17) 0.0295(17) 0.0056(14) 0.0127(15) 0.0083(14)
N7 0.0329(16) 0.0249(16) 0.0294(17) -0.0033(13) 0.0152(14) -0.0028(13)
N8 0.0266(16) 0.0260(17) 0.0320(17) 0.0009(13) 0.0127(14) 0.0009(13)
N9 0.0276(16) 0.0254(16) 0.0263(16) 0.0057(13) 0.0081(13) -0.0012(13)
N10 0.0315(16) 0.0232(16) 0.0325(17) 0.0048(13) 0.0101(14) 0.0014(13)
N11 0.0252(15) 0.0307(17) 0.0273(16) 0.0033(13) 0.0088(13) 0.0014(13)
N12 0.0367(17) 0.0309(18) 0.0338(18) 0.0062(15) 0.0132(15) 0.0063(15)
C1 0.0298(19) 0.0199(18) 0.038(2) 0.0049(16) 0.0130(17) 0.0019(15)
C2 0.0244(18) 0.0235(19) 0.031(2) 0.0039(16) 0.0077(16) 0.0021(15)
C3 0.0221(17) 0.0243(19) 0.0269(19) 0.0030(15) 0.0079(15) 0.0007(14)
C4 0.0234(17) 0.0248(18) 0.0221(17) 0.0021(14) 0.0102(15) 0.0027(14)
C5 0.0272(18) 0.0206(18) 0.0248(18) 0.0011(15) 0.0101(15) 0.0025(14)
C6 0.0319(19) 0.0229(19) 0.030(2) 0.0024(15) 0.0114(17) 0.0062(15)
C7 0.035(2) 0.0252(19) 0.0278(19) 0.0048(15) 0.0140(17) 0.0068(16)
C8 0.035(2) 0.029(2) 0.028(2) 0.0025(16) 0.0097(17) 0.0037(16)
C9 0.036(2) 0.026(2) 0.035(2) 0.0027(17) 0.0123(18) 0.0043(16)
C10 0.037(2) 0.032(2) 0.026(2) -0.0005(17) 0.0026(17) 0.0031(17)
C11 0.037(2) 0.024(2) 0.035(2) 0.0015(16) 0.0088(18) 0.0029(16)
C12 0.032(2) 0.0198(19) 0.041(2) -0.0011(16) 0.0149(18) 0.0003(15)
C13 0.0264(19) 0.030(2) 0.039(2) 0.0013(17) 0.0104(17) 0.0034(16)
C14 0.0305(19) 0.0269(19) 0.0276(19) 0.0000(16) 0.0104(16) -0.0014(16)
C15 0.0280(18) 0.0245(18) 0.0261(18) -0.0010(15) 0.0146(16) -0.0022(15)
C16 0.0261(18) 0.031(2) 0.0246(18) 0.0019(16) 0.0118(15) 0.0002(15)
C17 0.0290(18) 0.027(2) 0.0299(19) 0.0026(16) 0.0150(16) 0.0028(15)
C18 0.0297(19) 0.031(2) 0.0272(19) 0.0065(16) 0.0116(16) 0.0056(16)
C19 0.028(2) 0.037(2) 0.045(2) 0.0108(19) 0.0071(19) 0.0023(17)
C20 0.040(2) 0.029(2) 0.048(3) 0.0075(19) 0.014(2) 0.0000(18)
C21 0.040(2) 0.038(2) 0.034(2) -0.0028(19) -0.0016(19) 0.0074(19)
C22 0.053(3) 0.031(2) 0.038(2) -0.0030(18) 0.007(2) 0.0095(19)
C23 0.0210(17) 0.0212(18) 0.0254(18) 0.0030(14) 0.0083(15) -0.0005(14)
C24 0.0293(18) 0.0248(19) 0.0250(18) 0.0067(15) 0.0125(16) 0.0066(15)
C25 0.056(3) 0.061(3) 0.048(3) 0.029(2) 0.039(2) 0.030(2)
C26 0.069(3) 0.089(4) 0.072(3) 0.048(3) 0.057(3) 0.054(3)
C27 0.059(3) 0.064(3) 0.051(3) 0.037(2) 0.038(2) 0.041(2)
C28 0.035(2) 0.032(2) 0.030(2) 0.0075(16) 0.0187(17) 0.0063(16)
C29 0.0277(18) 0.0250(19) 0.0293(19) 0.0045(15) 0.0152(16) 0.0024(15)
C30 0.037(2) 0.0249(19) 0.0281(19) 0.0026(16) 0.0174(17) 0.0040(16)
C31 0.0240(17) 0.0184(17) 0.0296(19) 0.0037(15) 0.0115(15) -0.0012(14)
C32 0.0302(19) 0.033(2) 0.0235(19) 0.0047(16) 0.0124(16) 0.0077(16)
C33 0.048(2) 0.063(3) 0.038(2) 0.024(2) 0.029(2) 0.025(2)
C34 0.062(3) 0.105(4) 0.060(3) 0.041(3) 0.044(3) 0.055(3)
C35 0.067(3) 0.079(4) 0.049(3) 0.038(3) 0.036(3) 0.050(3)
C36 0.043(2) 0.048(3) 0.027(2) 0.0135(18) 0.0202(18) 0.0180(19)
C37 0.0319(19) 0.030(2) 0.0274(19) 0.0065(16) 0.0141(16) 0.0088(16)
C38 0.045(2) 0.037(2) 0.031(2) 0.0111(18) 0.0200(19) 0.0129(19)

loop_
_atom_type_symbol
_atom_type_description
_atom_type_scat_dispersion_real
_atom_type_scat_dispersion_imag
_atom_type_scat_source
C C 0.0033 0.0016 'International Tables Vol C Tables 4.2.6.8 and 6.1.1.4'
H H 0.0000 0.0000 'International Tables Vol C Tables 4.2.6.8 and 6.1.1.4'
Cd Cd -0.8075 1.2024 'International Tables Vol C Tables 4.2.6.8 and 6.1.1.4'
N N 0.0061 0.0033 'International Tables Vol C Tables 4.2.6.8 and 6.1.1.4'
O O 0.0106 0.0060 'International Tables Vol C Tables 4.2.6.8 and 6.1.1.4'

loop_
_geom_angle_atom_site_label_1
_geom_angle_atom_site_label_2
_geom_angle_atom_site_label_3
_geom_angle
_geom_angle_site_symmetry_1
_geom_angle_site_symmetry_3
N9 Cd1 O4 140.93(11) . .
N9 Cd1 N12 106.38(11) . 4_676
O4 Cd1 N12 102.04(12) . 4_676
N9 Cd1 O6 98.90(10) . .
O4 Cd1 O6 105.63(9) . .
N12 Cd1 O6 93.47(11) 4_676 .
N9 Cd1 O3 92.04(11) . .
O4 Cd1 O3 56.10(9) . .
N12 Cd1 O3 101.21(12) 4_676 .
O6 Cd1 O3 158.46(10) . .
N9 Cd1 N8 70.70(10) . .
O4 Cd1 N8 85.51(11) . .
N12 Cd1 N8 169.38(10) 4_676 .
O6 Cd1 N8 77.17(10) . .
O3 Cd1 N8 89.18(11) . .
N9 Cd1 C38 117.12(12) . .
O4 Cd1 C38 28.11(10) . .
N12 Cd1 C38 103.67(12) 4_676 .
O6 Cd1 C38 132.72(10) . .
O3 Cd1 C38 28.00(10) . .
N8 Cd1 C38 86.53(11) . .
N3 Cd2 N6 104.59(11) . 4_676
N3 Cd2 O5 159.69(10) . .
N6 Cd2 O5 95.40(11) 4_676 .
N3 Cd2 O11 92.38(11) . .
N6 Cd2 O11 100.55(11) 4_676 .
O5 Cd2 O11 87.36(9) . .
N3 Cd2 N2 71.69(10) . .
N6 Cd2 N2 172.13(11) 4_676 .
O5 Cd2 N2 88.03(10) . .
O11 Cd2 N2 86.66(10) . .
N3 Cd2 O6 123.99(10) . .
N6 Cd2 O6 87.68(10) 4_676 .
O5 Cd2 O6 52.34(8) . .
O11 Cd2 O6 139.59(9) . .
N2 Cd2 O6 88.83(9) . .
O1 Cd3 O2 123.54(10) . 3_867
O1 Cd3 O8 91.01(9) . 3_867
O2 Cd3 O8 144.30(9) 3_867 3_867
O1 Cd3 N7 89.15(11) . 1_656
O2 Cd3 N7 87.37(11) 3_867 1_656
O8 Cd3 N7 103.30(11) 3_867 1_656
O1 Cd3 N1 92.90(10) . 3_766
O2 Cd3 N1 83.22(11) 3_867 3_766
O8 Cd3 N1 86.60(11) 3_867 3_766
N7 Cd3 N1 169.86(10) 1_656 3_766
O1 Cd3 O7 144.38(9) . 3_867
O2 Cd3 O7 91.90(9) 3_867 3_867
O8 Cd3 O7 55.01(9) 3_867 3_867
N7 Cd3 O7 88.99(10) 1_656 3_867
N1 Cd3 O7 95.06(10) 3_766 3_867
O1 Cd3 C30 118.11(10) . 3_867
O2 Cd3 C30 118.23(10) 3_867 3_867
O8 Cd3 C30 27.64(9) 3_867 3_867
N7 Cd3 C30 97.16(11) 1_656 3_867
N1 Cd3 C30 90.64(11) 3_766 3_867
O7 Cd3 C30 27.37(9) 3_867 3_867
C31 O1 Cd3 108.0(2) . .
C31 O2 Cd3 172.1(3) . 3_867
C38 O3 Cd1 88.0(2) . .
C38 O4 Cd1 94.3(2) . .
C23 O5 Cd2 101.4(2) . .
C23 O6 Cd1 160.1(2) . .
C23 O6 Cd2 85.8(2) . .
Cd1 O6 Cd2 113.89(9) . .
C30 O7 Cd3 89.4(2) . 3_867
C30 O8 Cd3 94.2(2) . 3_867
H9A O9 H9B 120.0 . .
H10A O10 H10B 109.5 . .
Cd2 O11 H5W 96.5 . .
Cd2 O11 H6W 116.0 . .
H5W O11 H6W 119.6 . .
C3 N1 C1 117.7(3) . .
C3 N1 Cd3 121.9(2) . 3_766
C1 N1 Cd3 120.3(2) . 3_766
C2 N2 C4 117.4(3) . .
C2 N2 Cd2 127.2(2) . .
C4 N2 Cd2 114.7(2) . .
C5 N3 N4 106.6(3) . .
C5 N3 Cd2 117.7(2) . .
N4 N3 Cd2 134.9(2) . .
C6 N4 N3 104.1(3) . .
C5 N5 C6 100.5(3) . .
C10 N6 C9 117.7(3) . .
C10 N6 Cd2 123.1(2) . 4_475
C9 N6 Cd2 119.1(2) . 4_475
C14 N7 C12 118.0(3) . .
C14 N7 Cd3 122.2(2) . 1_454
C12 N7 Cd3 119.5(2) . 1_454
C13 N8 C15 117.8(3) . .
C13 N8 Cd1 130.4(2) . .
C15 N8 Cd1 111.8(2) . .
C16 N9 N10 107.5(3) . .
C16 N9 Cd1 118.7(2) . .
N10 N9 Cd1 131.8(2) . .
C17 N10 N9 104.0(3) . .
C16 N11 C17 101.5(3) . .
C21 N12 C20 116.5(3) . .
C21 N12 Cd1 121.4(3) . 4_475
C20 N12 Cd1 122.0(3) . 4_475
N1 C1 C2 121.2(3) . .
N1 C1 H1 119.4 . .
C2 C1 H1 119.4 . .
N2 C2 C1 121.4(3) . .
N2 C2 H2 119.3 . .
C1 C2 H2 119.3 . .
N1 C3 C4 121.5(3) . .
N1 C3 H3 119.2 . .
C4 C3 H3 119.2 . .
N2 C4 C3 120.6(3) . .
N2 C4 C5 115.2(3) . .
C3 C4 C5 124.2(3) . .
N3 C5 N5 114.1(3) . .
N3 C5 C4 120.1(3) . .
N5 C5 C4 125.7(3) . .
N4 C6 N5 114.6(3) . .
N4 C6 C7 121.3(3) . .
N5 C6 C7 124.1(3) . .
C11 C7 C8 117.5(3) . .
C11 C7 C6 121.8(3) . .
C8 C7 C6 120.7(3) . .
C9 C8 C7 119.6(3) . .
C9 C8 H8 120.2 . .
C7 C8 H8 120.2 . .
N6 C9 C8 122.8(4) . .
N6 C9 H9 118.6 . .
C8 C9 H9 118.6 . .
N6 C10 C11 123.1(4) . .
N6 C10 H10 118.5 . .
C11 C10 H10 118.5 . .
C10 C11 C7 119.3(4) . .
C10 C11 H11 120.4 . .
C7 C11 H11 120.4 . .
N7 C12 C13 120.6(3) . .
N7 C12 H12 119.7 . .
C13 C12 H12 119.7 . .
N8 C13 C12 121.9(3) . .
N8 C13 H13 119.1 . .
C12 C13 H13 119.1 . .
N7 C14 C15 121.4(3) . .
N7 C14 H14 119.3 . .
C15 C14 H14 119.3 . .
N8 C15 C14 120.3(3) . .
N8 C15 C16 116.2(3) . .
C14 C15 C16 123.6(3) . .
N9 C16 N11 113.0(3) . .
N9 C16 C15 121.4(3) . .
N11 C16 C15 125.6(3) . .
N10 C17 N11 114.0(3) . .
N10 C17 C18 122.0(3) . .
N11 C17 C18 123.8(3) . .
C19 C18 C22 117.2(3) . .
C19 C18 C17 121.5(3) . .
C22 C18 C17 121.3(3) . .
C20 C19 C18 119.5(4) . .
C20 C19 H19 120.3 . .
C18 C19 H19 120.3 . .
N12 C20 C19 123.7(4) . .
N12 C20 H20 118.2 . .
C19 C20 H20 118.2 . .
N12 C21 C22 123.5(4) . .
N12 C21 H21 118.2 . .
C22 C21 H21 118.2 . .
C21 C22 C18 119.5(4) . .
C21 C22 H22 120.2 . .
C18 C22 H22 120.2 . .
O6 C23 O5 120.4(3) . .
O6 C23 C24 121.5(3) . .
O5 C23 C24 118.1(3) . .
C29 C24 C25 119.2(3) . .
C29 C24 C23 123.9(3) . .
C25 C24 C23 116.9(3) . .
C26 C25 C24 120.6(4) . .
C26 C25 H25 119.7 . .
C24 C25 H25 119.7 . .
C25 C26 C27 120.1(4) . .
C25 C26 H26 120.0 . .
C27 C26 H26 120.0 . .
C26 C27 C28 120.7(4) . .
C26 C27 H27 119.6 . .
C28 C27 H27 119.6 . .
C27 C28 C29 119.4(3) . .
C27 C28 C30 118.9(3) . .
C29 C28 C30 121.7(3) . .
C24 C29 C28 120.0(3) . .
C24 C29 H29 120.0 . .
C28 C29 H29 120.0 . .
O7 C30 O8 121.3(3) . .
O7 C30 C28 121.1(3) . .
O8 C30 C28 117.6(3) . .
O7 C30 Cd3 63.19(19) . 3_867
O8 C30 Cd3 58.13(18) . 3_867
C28 C30 Cd3 175.4(3) . 3_867
O2 C31 O1 122.4(3) . .
O2 C31 C32 120.0(3) . .
O1 C31 C32 117.5(3) . .
C37 C32 C33 119.6(3) . .
C37 C32 C31 121.1(3) . .
C33 C32 C31 119.3(3) . .
C34 C33 C32 120.7(4) . .
C34 C33 H33 119.7 . .
C32 C33 H33 119.7 . .
C33 C34 C35 119.8(4) . .
C33 C34 H34 120.1 . .
C35 C34 H34 120.1 . .
C34 C35 C36 120.5(4) . .
C34 C35 H35 119.7 . .
C36 C35 H35 119.7 . .
C35 C36 C37 119.6(4) . .
C35 C36 C38 120.3(3) . .
C37 C36 C38 120.1(3) . .
C32 C37 C36 119.7(3) . .
C32 C37 H37 120.2 . .
C36 C37 H37 120.2 . .
O3 C38 O4 121.5(4) . .
O3 C38 C36 119.1(3) . .
O4 C38 C36 119.4(3) . .
O3 C38 Cd1 64.0(2) . .
O4 C38 Cd1 57.56(19) . .
C36 C38 Cd1 176.5(3) . .

loop_
_geom_bond_atom_site_label_1
_geom_bond_atom_site_label_2
_geom_bond_distance
_geom_bond_site_symmetry_2
Cd1 N9 2.233(3) .
Cd1 O4 2.251(3) .
Cd1 N12 2.267(3) 4_676
Cd1 O6 2.269(3) .
Cd1 O3 2.391(3) .
Cd1 N8 2.514(3) .
Cd1 C38 2.659(4) .
Cd2 N3 2.240(3) .
Cd2 N6 2.242(3) 4_676
Cd2 O5 2.286(2) .
Cd2 O11 2.314(3) .
Cd2 N2 2.388(3) .
Cd2 O6 2.620(3) .
Cd3 O1 2.271(2) .
Cd3 O2 2.282(3) 3_867
Cd3 O8 2.304(3) 3_867
Cd3 N7 2.359(3) 1_656
Cd3 N1 2.361(3) 3_766
Cd3 O7 2.415(3) 3_867
Cd3 C30 2.706(4) 3_867
O1 C31 1.262(4) .
O2 C31 1.236(4) .
O2 Cd3 2.282(3) 3_867
O3 C38 1.249(4) .
O4 C38 1.256(4) .
O5 C23 1.261(4) .
O6 C23 1.256(4) .
O7 C30 1.244(4) .
O7 Cd3 2.415(3) 3_867
O8 C30 1.258(4) .
O8 Cd3 2.304(3) 3_867
O9 H9A 0.8500 .
O9 H9B 0.8499 .
O10 H10A 0.8501 .
O10 H10B 0.8500 .
O11 H5W 0.8501 .
O11 H6W 0.8500 .
N1 C3 1.330(4) .
N1 C1 1.340(4) .
N1 Cd3 2.361(3) 3_766
N2 C2 1.337(4) .
N2 C4 1.352(4) .
N3 C5 1.334(4) .
N3 N4 1.356(4) .
N4 C6 1.346(4) .
N5 C5 1.336(4) .
N5 C6 1.352(4) .
N6 C10 1.338(5) .
N6 C9 1.348(5) .
N6 Cd2 2.242(3) 4_475
N7 C14 1.335(4) .
N7 C12 1.336(4) .
N7 Cd3 2.359(3) 1_454
N8 C13 1.330(4) .
N8 C15 1.345(4) .
N9 C16 1.330(4) .
N9 N10 1.361(4) .
N10 C17 1.341(4) .
N11 C16 1.336(4) .
N11 C17 1.356(4) .
N12 C21 1.335(5) .
N12 C20 1.338(5) .
N12 Cd1 2.267(3) 4_475
C1 C2 1.377(5) .
C1 H1 0.9300 .
C2 H2 0.9300 .
C3 C4 1.385(5) .
C3 H3 0.9300 .
C4 C5 1.467(5) .
C6 C7 1.458(5) .
C7 C11 1.394(5) .
C7 C8 1.396(5) .
C8 C9 1.369(5) .
C8 H8 0.9300 .
C9 H9 0.9300 .
C10 C11 1.377(5) .
C10 H10 0.9300 .
C11 H11 0.9300 .
C12 C13 1.381(5) .
C12 H12 0.9300 .
C13 H13 0.9300 .
C14 C15 1.391(5) .
C14 H14 0.9300 .
C15 C16 1.467(5) .
C17 C18 1.468(5) .
C18 C19 1.380(5) .
C18 C22 1.387(5) .
C19 C20 1.375(5) .
C19 H19 0.9300 .
C20 H20 0.9300 .
C21 C22 1.375(5) .
C21 H21 0.9300 .
C22 H22 0.9300 .
C23 C24 1.493(4) .
C24 C29 1.391(5) .
C24 C25 1.393(5) .
C25 C26 1.365(6) .
C25 H25 0.9300 .
C26 C27 1.377(6) .
C26 H26 0.9300 .
C27 C28 1.379(5) .
C27 H27 0.9300 .
C28 C29 1.393(5) .
C28 C30 1.502(5) .
C29 H29 0.9300 .
C30 Cd3 2.706(4) 3_867
C31 C32 1.496(5) .
C32 C37 1.384(5) .
C32 C33 1.388(5) .
C33 C34 1.370(5) .
C33 H33 0.9300 .
C34 C35 1.375(6) .
C34 H34 0.9300 .
C35 C36 1.385(6) .
C35 H35 0.9300 .
C36 C37 1.394(5) .
C36 C38 1.495(5) .
C37 H37 0.9300 .

loop_
_geom_torsion_atom_site_label_1
_geom_torsion_atom_site_label_2
_geom_torsion_atom_site_label_3
_geom_torsion_atom_site_label_4
_geom_torsion
_geom_torsion_site_symmetry_1
_geom_torsion_site_symmetry_4
O2 Cd3 O1 C31 12.9(3) 3_867 .
O8 Cd3 O1 C31 -157.6(2) 3_867 .
N7 Cd3 O1 C31 99.1(2) 1_656 .
N1 Cd3 O1 C31 -70.9(2) 3_766 .
O7 Cd3 O1 C31 -173.8(2) 3_867 .
C30 Cd3 O1 C31 -163.2(2) 3_867 .
N9 Cd1 O3 C38 154.8(3) . .
O4 Cd1 O3 C38 -1.0(2) . .
N12 Cd1 O3 C38 -98.1(3) 4_676 .
O6 Cd1 O3 C38 34.0(5) . .
N8 Cd1 O3 C38 84.1(3) . .
N9 Cd1 O4 C38 -39.5(3) . .
N12 Cd1 O4 C38 96.5(3) 4_676 .
O6 Cd1 O4 C38 -166.4(2) . .
O3 Cd1 O4 C38 1.0(2) . .
N8 Cd1 O4 C38 -91.0(3) . .
N3 Cd2 O5 C23 -86.4(4) . .
N6 Cd2 O5 C23 83.5(2) 4_676 .
O11 Cd2 O5 C23 -176.2(2) . .
N2 Cd2 O5 C23 -89.4(2) . .
O6 Cd2 O5 C23 0.64(19) . .
N9 Cd1 O6 C23 -167.4(7) . .
O4 Cd1 O6 C23 -18.1(7) . .
N12 Cd1 O6 C23 85.4(7) 4_676 .
O3 Cd1 O6 C23 -47.8(9) . .
N8 Cd1 O6 C23 -99.7(7) . .
C38 Cd1 O6 C23 -26.8(8) . .
N9 Cd1 O6 Cd2 21.89(13) . .
O4 Cd1 O6 Cd2 171.18(11) . .
N12 Cd1 O6 Cd2 -85.29(13) 4_676 .
O3 Cd1 O6 Cd2 141.5(3) . .
N8 Cd1 O6 Cd2 89.64(12) . .
C38 Cd1 O6 Cd2 162.48(13) . .
N3 Cd2 O6 C23 154.66(19) . .
N6 Cd2 O6 C23 -99.3(2) 4_676 .
O5 Cd2 O6 C23 -0.63(19) . .
O11 Cd2 O6 C23 4.3(3) . .
N2 Cd2 O6 C23 87.8(2) . .
N3 Cd2 O6 Cd1 -28.51(16) . .
N6 Cd2 O6 Cd1 77.56(13) 4_676 .
O5 Cd2 O6 Cd1 176.21(17) . .
O11 Cd2 O6 Cd1 -178.85(11) . .
N2 Cd2 O6 Cd1 -95.38(12) . .
N3 Cd2 N2 C2 176.5(3) . .
N6 Cd2 N2 C2 -120.6(7) 4_676 .
O5 Cd2 N2 C2 -4.6(3) . .
O11 Cd2 N2 C2 82.9(3) . .
O6 Cd2 N2 C2 -56.9(3) . .
N3 Cd2 N2 C4 6.4(2) . .
N6 Cd2 N2 C4 69.3(8) 4_676 .
O5 Cd2 N2 C4 -174.7(2) . .
O11 Cd2 N2 C4 -87.2(2) . .
O6 Cd2 N2 C4 132.9(2) . .
N6 Cd2 N3 C5 -179.7(3) 4_676 .
O5 Cd2 N3 C5 -10.0(5) . .
O11 Cd2 N3 C5 78.8(3) . .
N2 Cd2 N3 C5 -6.9(2) . .
O6 Cd2 N3 C5 -82.5(3) . .
N6 Cd2 N3 N4 12.2(4) 4_676 .
O5 Cd2 N3 N4 -178.1(3) . .
O11 Cd2 N3 N4 -89.3(3) . .
N2 Cd2 N3 N4 -175.0(4) . .
O6 Cd2 N3 N4 109.4(3) . .
C5 N3 N4 C6 0.8(4) . .
Cd2 N3 N4 C6 169.8(3) . .
N9 Cd1 N8 C13 175.7(3) . .
O4 Cd1 N8 C13 -35.8(3) . .
N12 Cd1 N8 C13 99.9(6) 4_676 .
O6 Cd1 N8 C13 71.3(3) . .
O3 Cd1 N8 C13 -91.9(3) . .
C38 Cd1 N8 C13 -64.0(3) . .
N9 Cd1 N8 C15 -6.6(2) . .
O4 Cd1 N8 C15 141.9(2) . .
N12 Cd1 N8 C15 -82.4(6) 4_676 .
O6 Cd1 N8 C15 -111.0(2) . .
O3 Cd1 N8 C15 85.8(2) . .
C38 Cd1 N8 C15 113.7(2) . .
O4 Cd1 N9 C16 -46.0(3) . .
N12 Cd1 N9 C16 179.0(3) 4_676 .
O6 Cd1 N9 C16 82.7(3) . .
O3 Cd1 N9 C16 -78.7(3) . .
N8 Cd1 N9 C16 9.8(2) . .
C38 Cd1 N9 C16 -65.7(3) . .
O4 Cd1 N9 N10 115.4(3) . .
N12 Cd1 N9 N10 -19.6(3) 4_676 .
O6 Cd1 N9 N10 -115.9(3) . .
O3 Cd1 N9 N10 82.7(3) . .
N8 Cd1 N9 N10 171.1(3) . .
C38 Cd1 N9 N10 95.7(3) . .
C16 N9 N10 C17 -0.6(4) . .
Cd1 N9 N10 C17 -163.5(2) . .
C3 N1 C1 C2 1.8(5) . .
Cd3 N1 C1 C2 177.6(3) 3_766 .
C4 N2 C2 C1 0.1(5) . .
Cd2 N2 C2 C1 -169.8(3) . .
N1 C1 C2 N2 -1.5(6) . .
C1 N1 C3 C4 -0.8(5) . .
Cd3 N1 C3 C4 -176.5(2) 3_766 .
C2 N2 C4 C3 0.9(5) . .
Cd2 N2 C4 C3 172.0(2) . .
C2 N2 C4 C5 -176.3(3) . .
Cd2 N2 C4 C5 -5.2(4) . .
N1 C3 C4 N2 -0.6(5) . .
N1 C3 C4 C5 176.4(3) . .
N4 N3 C5 N5 -0.8(4) . .
Cd2 N3 C5 N5 -172.0(2) . .
N4 N3 C5 C4 178.3(3) . .
Cd2 N3 C5 C4 7.0(4) . .
C6 N5 C5 N3 0.3(4) . .
C6 N5 C5 C4 -178.6(3) . .
N2 C4 C5 N3 -0.9(5) . .
C3 C4 C5 N3 -178.0(3) . .
N2 C4 C5 N5 178.0(3) . .
C3 C4 C5 N5 0.9(6) . .
N3 N4 C6 N5 -0.7(4) . .
N3 N4 C6 C7 177.7(3) . .
C5 N5 C6 N4 0.3(4) . .
C5 N5 C6 C7 -178.0(3) . .
N4 C6 C7 C11 -175.3(4) . .
N5 C6 C7 C11 2.9(6) . .
N4 C6 C7 C8 3.6(6) . .
N5 C6 C7 C8 -178.2(4) . .
C11 C7 C8 C9 0.6(6) . .
C6 C7 C8 C9 -178.3(3) . .
C10 N6 C9 C8 -0.7(6) . .
Cd2 N6 C9 C8 -179.9(3) 4_475 .
C7 C8 C9 N6 -0.3(6) . .
C9 N6 C10 C11 1.3(6) . .
Cd2 N6 C10 C11 -179.5(3) 4_475 .
N6 C10 C11 C7 -1.0(6) . .
C8 C7 C11 C10 0.0(6) . .
C6 C7 C11 C10 178.8(4) . .
C14 N7 C12 C13 2.2(5) . .
Cd3 N7 C12 C13 -171.3(3) 1_454 .
C15 N8 C13 C12 -0.4(5) . .
Cd1 N8 C13 C12 177.2(3) . .
N7 C12 C13 N8 -1.5(6) . .
C12 N7 C14 C15 -1.2(5) . .
Cd3 N7 C14 C15 172.2(3) 1_454 .
C13 N8 C15 C14 1.4(5) . .
Cd1 N8 C15 C14 -176.6(3) . .
C13 N8 C15 C16 -178.8(3) . .
Cd1 N8 C15 C16 3.2(4) . .
N7 C14 C15 N8 -0.7(5) . .
N7 C14 C15 C16 179.6(3) . .
N10 N9 C16 N11 0.3(4) . .
Cd1 N9 C16 N11 165.8(2) . .
N10 N9 C16 C15 -178.0(3) . .
Cd1 N9 C16 C15 -12.5(4) . .
C17 N11 C16 N9 0.2(4) . .
C17 N11 C16 C15 178.4(3) . .
N8 C15 C16 N9 5.5(5) . .
C14 C15 C16 N9 -174.7(3) . .
N8 C15 C16 N11 -172.5(3) . .
C14 C15 C16 N11 7.2(6) . .
N9 N10 C17 N11 0.7(4) . .
N9 N10 C17 C18 175.6(3) . .
C16 N11 C17 N10 -0.6(4) . .
C16 N11 C17 C18 -175.4(3) . .
N10 C17 C18 C19 -5.1(6) . .
N11 C17 C18 C19 169.2(4) . .
N10 C17 C18 C22 177.3(4) . .
N11 C17 C18 C22 -8.3(6) . .
C22 C18 C19 C20 0.7(6) . .
C17 C18 C19 C20 -177.0(4) . .
C21 N12 C20 C19 -1.5(6) . .
Cd1 N12 C20 C19 174.6(3) 4_475 .
C18 C19 C20 N12 0.6(7) . .
C20 N12 C21 C22 1.2(6) . .
Cd1 N12 C21 C22 -175.0(4) 4_475 .
N12 C21 C22 C18 0.0(7) . .
C19 C18 C22 C21 -1.0(6) . .
C17 C18 C22 C21 176.7(4) . .
Cd1 O6 C23 O5 -170.4(5) . .
Cd2 O6 C23 O5 1.0(3) . .
Cd1 O6 C23 C24 10.4(9) . .
Cd2 O6 C23 C24 -178.1(3) . .
Cd2 O5 C23 O6 -1.2(4) . .
Cd2 O5 C23 C24 178.0(2) . .
O6 C23 C24 C29 11.8(5) . .
O5 C23 C24 C29 -167.4(3) . .
O6 C23 C24 C25 -167.8(4) . .
O5 C23 C24 C25 13.0(5) . .
C29 C24 C25 C26 0.8(7) . .
C23 C24 C25 C26 -179.6(4) . .
C24 C25 C26 C27 0.3(8) . .
C25 C26 C27 C28 -0.5(9) . .
C26 C27 C28 C29 -0.4(7) . .
C26 C27 C28 C30 179.3(5) . .
C25 C24 C29 C28 -1.7(6) . .
C23 C24 C29 C28 178.7(3) . .
C27 C28 C29 C24 1.6(6) . .
C30 C28 C29 C24 -178.2(3) . .
Cd3 O7 C30 O8 1.2(4) 3_867 .
Cd3 O7 C30 C28 -177.9(3) 3_867 .
Cd3 O8 C30 O7 -1.3(4) 3_867 .
Cd3 O8 C30 C28 177.9(3) 3_867 .
C27 C28 C30 O7 -175.7(4) . .
C29 C28 C30 O7 4.1(6) . .
C27 C28 C30 O8 5.1(6) . .
C29 C28 C30 O8 -175.1(4) . .
C27 C28 C30 Cd3 28(3) . 3_867
C29 C28 C30 Cd3 -152(3) . 3_867
Cd3 O2 C31 O1 -127.7(18) 3_867 .
Cd3 O2 C31 C32 53(2) 3_867 .
Cd3 O1 C31 O2 -5.6(4) . .
Cd3 O1 C31 C32 173.3(2) . .
O2 C31 C32 C37 -22.0(5) . .
O1 C31 C32 C37 159.1(3) . .
O2 C31 C32 C33 159.4(4) . .
O1 C31 C32 C33 -19.6(5) . .
C37 C32 C33 C34 0.3(7) . .
C31 C32 C33 C34 178.9(4) . .
C32 C33 C34 C35 -1.7(8) . .
C33 C34 C35 C36 1.0(9) . .
C34 C35 C36 C37 1.1(8) . .
C34 C35 C36 C38 -179.9(5) . .
C33 C32 C37 C36 1.9(6) . .
C31 C32 C37 C36 -176.8(3) . .
C35 C36 C37 C32 -2.5(6) . .
C38 C36 C37 C32 178.5(4) . .
Cd1 O3 C38 O4 1.8(4) . .
Cd1 O3 C38 C36 -178.2(4) . .
Cd1 O4 C38 O3 -1.9(5) . .
Cd1 O4 C38 C36 178.0(3) . .
C35 C36 C38 O3 4.6(7) . .
C37 C36 C38 O3 -176.4(4) . .
C35 C36 C38 O4 -175.3(4) . .
C37 C36 C38 O4 3.6(6) . .
C35 C36 C38 Cd1 -147(5) . .
C37 C36 C38 Cd1 32(5) . .
N9 Cd1 C38 O3 -28.6(3) . .
O4 Cd1 C38 O3 178.2(4) . .
N12 Cd1 C38 O3 88.2(3) 4_676 .
O6 Cd1 C38 O3 -163.8(2) . .
N8 Cd1 C38 O3 -94.8(3) . .
N9 Cd1 C38 O4 153.2(2) . .
N12 Cd1 C38 O4 -90.0(3) 4_676 .
O6 Cd1 C38 O4 18.0(3) . .
O3 Cd1 C38 O4 -178.2(4) . .
N8 Cd1 C38 O4 87.0(3) . .
N9 Cd1 C38 C36 124(5) . .
O4 Cd1 C38 C36 -30(5) . .
N12 Cd1 C38 C36 -120(5) 4_676 .
O6 Cd1 C38 C36 -11(5) . .
O3 Cd1 C38 C36 152(5) . .
N8 Cd1 C38 C36 57(5) . .
